data_4349793
loop_
_publ_author_name
'Chen, Hong-Man'
'Wang, Wen-Min'
'Li, Xiao-Qin'
'Chu, Xiao-Ya'
'Nie, Yao-Yao'
'Liu, Zhen'
'Huang, Shao-Xia'
'Shen, Hai-Yun'
'Cui, Jian-Zhong'
'Gao, Hong-Ling'

_publ_section_title
;
 Luminescence and magnetocaloric effect of Ln4 clusters (Ln = Eu, Gd, Tb,
 Er) bridged by CO32&#x2212; deriving from the spontaneous fixation of
 carbon dioxide in the atmosphere
;
_journal_issue 2
_journal_name_full 'Inorganic Chemistry Frontiers'
_journal_page_first 394
_journal_paper_doi 10.1039/C7QI00658F
_journal_volume 5
_journal_year 2018
_chemical_formula_moiety 'C59 H73 Er4 N13 O23, C H4 O, H2 O'
_chemical_formula_sum 'C60 H79 Er4 N13 O25'
_chemical_formula_weight 2051.40
_space_group_crystal_system monoclinic
_space_group_IT_number 15
_space_group_name_Hall '-C 2yc'
_space_group_name_H-M_alt 'C 1 2/c 1'
_atom_sites_solution_hydrogens mixed
_atom_sites_solution_primary direct
_audit_creation_date 2017-06-19
_audit_creation_method
;
Olex2 1.2
(compiled 2017.03.28 svn.r3405 for OlexSys, GUI svn.r5337)
;
_audit_update_record
;
2017-10-05 deposited with the CCDC.
2017-12-14 downloaded from the CCDC.
;
_cell_angle_alpha 90
_cell_angle_beta 127.7200(10)
_cell_angle_gamma 90
_cell_formula_units_Z 8
_cell_length_a 29.452(2)
_cell_length_b 32.301(2)
_cell_length_c 19.9402(15)
_cell_measurement_reflns_used 20324
_cell_measurement_temperature 113.15
_cell_measurement_theta_max 27.5
_cell_measurement_theta_min 3.0
_cell_volume 15005.2(18)
_computing_cell_refinement 'CrystalClear-SM Expert 2.1 b42 (Rigaku, 2015)'
_computing_data_collection 'CrystalClear-SM Expert 2.1 b42 (Rigaku, 2015)'
_computing_data_reduction 'CrystalClear-SM Expert 2.1 b42 (Rigaku, 2015)'
_computing_molecular_graphics 'Olex2 (Dolomanov et al., 2009)'
_computing_publication_material 'Olex2 (Dolomanov et al., 2009)'
_computing_structure_refinement 'ShelXL (Sheldrick, 2015)'
_computing_structure_solution 'ShelXS (Sheldrick, 2008)'
_diffrn_ambient_temperature 113.15
_diffrn_measured_fraction_theta_full 0.996
_diffrn_measured_fraction_theta_max 0.979
_diffrn_measurement_device_type "'Rigaku Xtalab P200"
_diffrn_measurement_method '\w scans'
_diffrn_radiation_monochromator confocal
_diffrn_radiation_type MoK\a
_diffrn_radiation_wavelength 0.71073
_diffrn_reflns_av_R_equivalents 0.0455
_diffrn_reflns_av_unetI/netI 0.0354
_diffrn_reflns_Laue_measured_fraction_full 0.996
_diffrn_reflns_Laue_measured_fraction_max 0.979
_diffrn_reflns_limit_h_max 33
_diffrn_reflns_limit_h_min -38
_diffrn_reflns_limit_k_max 42
_diffrn_reflns_limit_k_min -39
_diffrn_reflns_limit_l_max 25
_diffrn_reflns_limit_l_min -25
_diffrn_reflns_number 76320
_diffrn_reflns_point_group_measured_fraction_full 0.996
_diffrn_reflns_point_group_measured_fraction_max 0.979
_diffrn_reflns_theta_full 25.242
_diffrn_reflns_theta_max 27.686
_diffrn_reflns_theta_min 3.013
_diffrn_standards_decay_% 0
_diffrn_standards_interval_count 0
_diffrn_standards_interval_time 0
_diffrn_standards_number 0
_exptl_absorpt_coefficient_mu 4.511
_exptl_absorpt_correction_T_max 1.000
_exptl_absorpt_correction_T_min 0.641
_exptl_absorpt_correction_type multi-scan
_exptl_absorpt_process_details REQAB(Rigaku,1998)
_exptl_crystal_colour Colorless
_exptl_crystal_density_diffrn 1.816
_exptl_crystal_density_method "'not measured'"
_exptl_crystal_description Prism
_exptl_crystal_F_000 8016
_exptl_crystal_size_max 0.22
_exptl_crystal_size_mid 0.18
_exptl_crystal_size_min 0.12
_refine_diff_density_max 1.630
_refine_diff_density_min -0.782
_refine_diff_density_rms 0.120
_refine_ls_extinction_method none
_refine_ls_goodness_of_fit_ref 1.029
_refine_ls_hydrogen_treatment mixed
_refine_ls_matrix_type full
_refine_ls_number_parameters 948
_refine_ls_number_reflns 17204
_refine_ls_number_restraints 21
_refine_ls_restrained_S_all 1.029
_refine_ls_R_factor_all 0.0328
_refine_ls_R_factor_gt 0.0261
_refine_ls_shift/su_max 0.004
_refine_ls_shift/su_mean 0.000
_refine_ls_structure_factor_coef Fsqd
_refine_ls_weighting_details 'w=1/[\s^2^(Fo^2^)+(0.0235P)^2^+66.8638P] where P=(Fo^2^+2Fc^2^)/3'
_refine_ls_weighting_scheme calc
_refine_ls_wR_factor_gt 0.0609
_refine_ls_wR_factor_ref 0.0638
_reflns_Friedel_coverage 0.000
_reflns_number_gt 15020
_reflns_number_total 17204
_reflns_threshold_expression 'I > 2\s(I)'
_cod_data_source_file c7qi00658f2.cif
_cod_data_source_block m20161021h1_sq
_cod_original_cell_volume 15005.5(19)
_cod_database_code 4349793
_shelx_shelxl_version_number 2014/8
_shelx_space_group_comment
;
The symmetry employed for this shelxl refinement is uniquely defined
by the following loop, which should always be used as a source of
symmetry information in preference to the above space-group names.
They are only intended as comments.
;
_shelx_estimated_absorpt_t_max 0.614
_shelx_estimated_absorpt_t_min 0.437
_olex2_refinement_description
;
1. Fixed Uiso
 At 1.2 times of:
  All C(H) groups
 At 1.5 times of:
  All C(H,H,H) groups, All O(H) groups, All O(H,H) groups
2. Restrained distances
 O21-H21
 0.87 with sigma of 0.01
 C58-H21
 1.912983 with sigma of 0.02
 Er4-H21
 3.091569 with sigma of 0.02
3. Uiso/Uaniso restraints and constraints
Uanis(O24) \\sim Ueq, Uanis(O27) \\sim Ueq, Uanis(C59) \\sim Ueq: with sigma of
0.01 and sigma for terminal atoms of 0.02
4.a Free rotating group:
 O27(H27A,H27B)
4.b Rotating group:
 O22(H22A,H22B), O23(H23A,H23B)
4.c Aromatic/amide H refined with riding coordinates:
 C2(H2), C3(H3A), C5(H5), C7(H7), C13(H13), C14(H14), C16(H16), C18(H18),
 C24(H24), C25(H25), C27(H27), C29(H29), C35(H35), C36(H36), C38(H38), C40(H40),
  C47(H47), C52(H52), C55(H55)
4.d Idealised Me refined as rotating group:
 C8(H8A,H8B,H8C), C11(H11A,H11B,H11C), C19(H19A,H19B,H19C), C22(H22C,H22D,
 H22E), C30(H30A,H30B,H30C), C33(H33A,H33B,H33C), C41(H41A,H41B,H41C), C44(H44A,
 H44B,H44C), C45(H45A,H45B,H45C), C49(H49A,H49B,H49C), C50(H50A,H50B,H50C),
 C54(H54A,H54B,H54C), C56(H56A,H56B,H56C), C57(H57A,H57B,H57C), C58(H58A,H58B,
 H58C), C59(H59A,H59B,H59C)
4.e Idealised tetrahedral OH refined as rotating group:
 O3(H3), O6(H6), O9(H9), O12(H12), O24(H24A)
;
_olex2_submission_special_instructions 'No special instructions were received'

loop_
_space_group_symop_operation_xyz
'x, y, z'
'-x, y, -z+1/2'
'x+1/2, y+1/2, z'
'-x+1/2, y+1/2, -z+1/2'
'-x, -y, -z'
'x, -y, z-1/2'
'-x+1/2, -y+1/2, -z'
'x+1/2, -y+1/2, z-1/2'

loop_
_atom_site_label
_atom_site_type_symbol
_atom_site_fract_x
_atom_site_fract_y
_atom_site_fract_z
_atom_site_U_iso_or_equiv
_atom_site_adp_type
_atom_site_occupancy
_atom_site_site_symmetry_order
_atom_site_calc_flag
_atom_site_refinement_flags_posn
_atom_site_refinement_flags_adp
Er1 Er 0.75754(2) 0.44618(2) 0.69861(2) 0.01449(4) Uani 1 1 d . .
Er2 Er 0.70669(2) 0.34877(2) 0.56026(2) 0.01517(4) Uani 1 1 d . .
Er3 Er 0.80382(2) 0.30185(2) 0.78637(2) 0.01577(4) Uani 1 1 d . .
Er4 Er 0.88350(2) 0.39982(2) 0.91621(2) 0.01458(4) Uani 1 1 d D .
O1 O 0.68084(10) 0.41544(7) 0.57542(14) 0.0168(5) Uani 1 1 d . .
O2 O 0.78279(10) 0.41206(7) 0.82008(14) 0.0166(5) Uani 1 1 d . .
O3 O 0.86028(11) 0.40114(8) 1.06424(15) 0.0231(6) Uani 1 1 d . .
H3 H 0.8957 0.3999 1.0890 0.035 Uiso 1 1 calc GR .
O4 O 0.63269(10) 0.34205(8) 0.42558(15) 0.0213(5) Uani 1 1 d . .
O5 O 0.78402(10) 0.30582(7) 0.65146(14) 0.0166(5) Uani 1 1 d . .
O6 O 0.92119(12) 0.24772(9) 0.83513(17) 0.0358(7) Uani 1 1 d . .
H6 H 0.9207 0.2473 0.8768 0.054 Uiso 1 1 calc GR .
O7 O 0.85222(10) 0.33170(7) 0.91691(15) 0.0178(5) Uani 1 1 d . .
O8 O 0.71644(10) 0.33248(7) 0.68439(14) 0.0175(5) Uani 1 1 d . .
O9 O 0.56298(10) 0.33864(9) 0.46569(15) 0.0255(6) Uani 1 1 d . .
H9 H 0.5675 0.3391 0.4279 0.038 Uiso 1 1 calc GR .
O10 O 0.94592(10) 0.40465(8) 1.05649(15) 0.0210(5) Uani 1 1 d . .
O11 O 0.85656(10) 0.44413(7) 0.80561(14) 0.0161(5) Uani 1 1 d . .
O12 O 0.80789(11) 0.50288(8) 0.59610(16) 0.0261(6) Uani 1 1 d . .
H12 H 0.7733 0.4977 0.5562 0.039 Uiso 1 1 calc GR .
O13 O 0.70353(10) 0.49984(8) 0.61130(15) 0.0208(5) Uani 1 1 d . .
O14 O 0.76939(10) 0.50017(8) 0.78592(15) 0.0207(5) Uani 1 1 d . .
O15 O 0.74331(11) 0.24517(7) 0.71473(15) 0.0212(5) Uani 1 1 d . .
O16 O 0.84384(11) 0.24710(8) 0.87948(15) 0.0229(5) Uani 1 1 d . .
O17 O 0.78750(9) 0.38950(7) 0.66764(14) 0.0152(5) Uani 1 1 d . .
O18 O 0.85187(10) 0.35933(7) 0.79335(14) 0.0170(5) Uani 1 1 d . .
O19 O 0.87562(10) 0.37548(8) 0.70971(15) 0.0218(5) Uani 1 1 d . .
O20 O 0.95955(11) 0.35260(8) 0.95758(17) 0.0269(6) Uani 1 1 d . .
O21 O 0.87223(11) 0.47522(8) 0.94157(15) 0.0206(5) Uani 1 1 d D .
H21 H 0.8431(12) 0.4891(7) 0.8986(9) 0.031 Uiso 1 1 d DR .
O22 O 0.72727(11) 0.39846(8) 0.48827(15) 0.0212(5) Uani 1 1 d . .
H22A H 0.7108 0.3903 0.4359 0.032 Uiso 1 1 d GR .
H22B H 0.7645 0.4000 0.5154 0.032 Uiso 1 1 d GR .
O23 O 0.67588(10) 0.27055(8) 0.54008(16) 0.0225(5) Uani 1 1 d . .
H23A H 0.6390 0.2686 0.5179 0.034 Uiso 1 1 d GR .
H23B H 0.6966 0.2576 0.5898 0.034 Uiso 1 1 d GR .
N1 N 0.67896(13) 0.43254(9) 0.70917(18) 0.0179(6) Uani 1 1 d . .
N2 N 0.69559(12) 0.42550(9) 0.79146(18) 0.0185(6) Uani 1 1 d . .
N3 N 0.83150(13) 0.40496(9) 0.97840(18) 0.0188(6) Uani 1 1 d . .
N4 N 0.74543(12) 0.31236(9) 0.49721(18) 0.0174(6) Uani 1 1 d . .
N5 N 0.79819(12) 0.29050(9) 0.55220(18) 0.0174(6) Uani 1 1 d . .
N6 N 0.87210(13) 0.26708(9) 0.76728(18) 0.0214(6) Uani 1 1 d . .
N7 N 0.73793(12) 0.31044(9) 0.82353(18) 0.0187(6) Uani 1 1 d . .
N8 N 0.67917(12) 0.31633(10) 0.75529(19) 0.0207(6) Uani 1 1 d . .
N9 N 0.61573(12) 0.33730(9) 0.54417(19) 0.0218(7) Uani 1 1 d . .
N10 N 0.96138(12) 0.44127(9) 0.94044(17) 0.0172(6) Uani 1 1 d . .
N11 N 0.95080(12) 0.46508(9) 0.87258(18) 0.0188(6) Uani 1 1 d . .
N12 N 0.82371(13) 0.48282(9) 0.66980(18) 0.0181(6) Uani 1 1 d . .
N14 N 1.01939(17) 0.30851(14) 0.9633(3) 0.0480(10) Uani 1 1 d . .
C1 C 0.62623(14) 0.42900(11) 0.5271(2) 0.0183(7) Uani 1 1 d . .
C2 C 0.59538(15) 0.43309(11) 0.4392(2) 0.0209(7) Uani 1 1 d . .
H2 H 0.6137 0.4266 0.4145 0.025 Uiso 1 1 calc R .
C3 C 0.53907(16) 0.44634(11) 0.3878(2) 0.0241(8) Uani 1 1 d . .
H3A H 0.5199 0.4497 0.3287 0.029 Uiso 1 1 calc R .
C4 C 0.50953(15) 0.45502(12) 0.4206(2) 0.0231(8) Uani 1 1 d . .
C5 C 0.53903(15) 0.45005(11) 0.5065(2) 0.0220(8) Uani 1 1 d . .
H5 H 0.5194 0.4547 0.5298 0.026 Uiso 1 1 calc R .
C6 C 0.59738(15) 0.43829(11) 0.5611(2) 0.0192(7) Uani 1 1 d . .
C7 C 0.62441(15) 0.43404(11) 0.6509(2) 0.0208(7) Uani 1 1 d . .
H7 H 0.6003 0.4323 0.6674 0.025 Uiso 1 1 calc R .
C8 C 0.44701(17) 0.46782(14) 0.3625(3) 0.0344(10) Uani 1 1 d . .
H8A H 0.4429 0.4933 0.3325 0.052 Uiso 1 1 calc GR .
H8B H 0.4335 0.4727 0.3961 0.052 Uiso 1 1 calc GR .
H8C H 0.4241 0.4458 0.3212 0.052 Uiso 1 1 calc GR .
C9 C 0.74980(14) 0.41537(10) 0.8426(2) 0.0158(7) Uani 1 1 d . .
C10 C 0.77685(15) 0.40883(11) 0.9337(2) 0.0176(7) Uani 1 1 d . .
C11 C 0.74424(17) 0.40790(13) 0.9688(2) 0.0266(8) Uani 1 1 d . .
H11A H 0.7561 0.3837 1.0058 0.040 Uiso 1 1 calc GR .
H11B H 0.7030 0.4062 0.9221 0.040 Uiso 1 1 calc GR .
H11C H 0.7522 0.4332 1.0015 0.040 Uiso 1 1 calc GR .
C12 C 0.62812(15) 0.34526(11) 0.3559(2) 0.0196(7) Uani 1 1 d . .
C13 C 0.57678(16) 0.36122(12) 0.2825(2) 0.0251(8) Uani 1 1 d . .
H13 H 0.5474 0.3702 0.2856 0.030 Uiso 1 1 calc R .
C14 C 0.56811(16) 0.36408(12) 0.2066(2) 0.0243(8) Uani 1 1 d . .
H14 H 0.5329 0.3749 0.1584 0.029 Uiso 1 1 calc R .
C15 C 0.60979(16) 0.35138(11) 0.1993(2) 0.0243(8) Uani 1 1 d . .
C16 C 0.66073(16) 0.33565(11) 0.2706(2) 0.0212(7) Uani 1 1 d . .
H16 H 0.6896 0.3269 0.2660 0.025 Uiso 1 1 calc R .
C17 C 0.67145(15) 0.33209(11) 0.3496(2) 0.0191(7) Uani 1 1 d . .
C18 C 0.72508(15) 0.31297(11) 0.4185(2) 0.0182(7) Uani 1 1 d . .
H18 H 0.7471 0.2998 0.4045 0.022 Uiso 1 1 calc R .
C19 C 0.59832(18) 0.35340(13) 0.1140(2) 0.0303(9) Uani 1 1 d . .
H19A H 0.5768 0.3288 0.0806 0.045 Uiso 1 1 calc GR .
H19B H 0.6349 0.3544 0.1228 0.045 Uiso 1 1 calc GR .
H19C H 0.5759 0.3783 0.0835 0.045 Uiso 1 1 calc GR .
C20 C 0.81332(14) 0.28963(10) 0.6290(2) 0.0166(7) Uani 1 1 d . .
C21 C 0.86783(14) 0.26915(11) 0.6991(2) 0.0183(7) Uani 1 1 d . .
C22 C 0.91157(16) 0.25462(12) 0.6894(2) 0.0255(8) Uani 1 1 d . .
H22C H 0.9388 0.2771 0.7047 0.038 Uiso 1 1 calc GR .
H22D H 0.8925 0.2464 0.6304 0.038 Uiso 1 1 calc GR .
H22E H 0.9322 0.2308 0.7267 0.038 Uiso 1 1 calc GR .
C23 C 0.85574(16) 0.31570(11) 0.9821(2) 0.0192(7) Uani 1 1 d . .
C24 C 0.90983(16) 0.31070(11) 1.0616(2) 0.0233(8) Uani 1 1 d . .
H24 H 0.9436 0.3174 1.0676 0.028 Uiso 1 1 calc R .
C25 C 0.91470(17) 0.29636(11) 1.1306(2) 0.0242(8) Uani 1 1 d . .
H25 H 0.9519 0.2933 1.1831 0.029 Uiso 1 1 calc R .
C26 C 0.86667(17) 0.28607(12) 1.1261(2) 0.0246(8) Uani 1 1 d . .
C27 C 0.81329(16) 0.29103(11) 1.0480(2) 0.0215(8) Uani 1 1 d . .
H27 H 0.7799 0.2852 1.0434 0.026 Uiso 1 1 calc R .
C28 C 0.80672(15) 0.30426(11) 0.9754(2) 0.0188(7) Uani 1 1 d . .
C29 C 0.74911(15) 0.30803(11) 0.8965(2) 0.0197(7) Uani 1 1 d . .
H29 H 0.7179 0.3088 0.8990 0.024 Uiso 1 1 calc R .
C30 C 0.87359(19) 0.27124(14) 1.2037(2) 0.0325(10) Uani 1 1 d . .
H30A H 0.8915 0.2438 1.2200 0.049 Uiso 1 1 calc GR .
H30B H 0.8358 0.2696 1.1911 0.049 Uiso 1 1 calc GR .
H30C H 0.8979 0.2907 1.2505 0.049 Uiso 1 1 calc GR .
C31 C 0.67390(15) 0.32692(11) 0.6877(2) 0.0188(7) Uani 1 1 d . .
C32 C 0.61506(15) 0.33110(11) 0.6070(2) 0.0202(7) Uani 1 1 d . .
C33 C 0.56236(17) 0.32613(15) 0.6010(3) 0.0338(10) Uani 1 1 d . .
H33A H 0.5479 0.3535 0.6010 0.051 Uiso 1 1 calc GR .
H33B H 0.5716 0.3101 0.6497 0.051 Uiso 1 1 calc GR .
H33C H 0.5329 0.3115 0.5484 0.051 Uiso 1 1 calc GR .
C34 C 1.00295(15) 0.40424(11) 1.1085(2) 0.0191(7) Uani 1 1 d . .
C35 C 1.03248(15) 0.38370(11) 1.1867(2) 0.0212(7) Uani 1 1 d . .
H35 H 1.0112 0.3692 1.2005 0.025 Uiso 1 1 calc R .
C36 C 1.09193(16) 0.38397(11) 1.2443(2) 0.0223(8) Uani 1 1 d . .
H36 H 1.1103 0.3695 1.2964 0.027 Uiso 1 1 calc R .
C37 C 1.12521(15) 0.40504(11) 1.2276(2) 0.0214(8) Uani 1 1 d . .
C38 C 1.09646(15) 0.42515(11) 1.1498(2) 0.0206(7) Uani 1 1 d . .
H38 H 1.1184 0.4400 1.1375 0.025 Uiso 1 1 calc R .
C39 C 1.03655(15) 0.42455(11) 1.0888(2) 0.0188(7) Uani 1 1 d . .
C40 C 1.01292(15) 0.44584(11) 1.0098(2) 0.0196(7) Uani 1 1 d . .
H40 H 1.0373 0.4647 1.0088 0.023 Uiso 1 1 calc R .
C41 C 1.18971(15) 0.40762(12) 1.2925(2) 0.0264(8) Uani 1 1 d . .
H41A H 1.2005 0.4352 1.3186 0.040 Uiso 1 1 calc GR .
H41B H 1.2075 0.4028 1.2647 0.040 Uiso 1 1 calc GR .
H41C H 1.2030 0.3866 1.3363 0.040 Uiso 1 1 calc GR .
C42 C 0.89672(15) 0.46355(10) 0.8079(2) 0.0168(7) Uani 1 1 d . .
C43 C 0.87780(15) 0.48552(10) 0.7292(2) 0.0169(7) Uani 1 1 d . .
C44 C 0.92023(16) 0.50674(12) 0.7232(2) 0.0238(8) Uani 1 1 d . .
H44A H 0.9294 0.4888 0.6932 0.036 Uiso 1 1 calc GR .
H44B H 0.9553 0.5125 0.7803 0.036 Uiso 1 1 calc GR .
H44C H 0.9038 0.5328 0.6921 0.036 Uiso 1 1 calc GR .
C45 C 0.63264(19) 0.55144(14) 0.5339(3) 0.0376(11) Uani 1 1 d . .
H45A H 0.6498 0.5638 0.5093 0.056 Uiso 1 1 calc GR .
H45B H 0.6143 0.5731 0.5443 0.056 Uiso 1 1 calc GR .
H45C H 0.6038 0.5309 0.4945 0.056 Uiso 1 1 calc GR .
C46 C 0.67878(15) 0.53055(11) 0.6165(2) 0.0222(8) Uani 1 1 d . .
C47 C 0.69221(16) 0.54542(12) 0.6925(2) 0.0254(8) Uani 1 1 d . .
H47 H 0.6694 0.5673 0.6895 0.030 Uiso 1 1 calc R .
C48 C 0.73724(16) 0.53020(11) 0.7730(2) 0.0224(8) Uani 1 1 d . .
C49 C 0.7497(2) 0.55148(15) 0.8496(3) 0.0426(12) Uani 1 1 d . .
H49A H 0.7475 0.5313 0.8843 0.064 Uiso 1 1 calc GR .
H49B H 0.7214 0.5735 0.8316 0.064 Uiso 1 1 calc GR .
H49C H 0.7883 0.5635 0.8831 0.064 Uiso 1 1 calc GR .
C50 C 0.6816(2) 0.18787(16) 0.6758(3) 0.0452(12) Uani 1 1 d . .
H50A H 0.6518 0.2056 0.6294 0.068 Uiso 1 1 calc GR .
H50B H 0.6662 0.1738 0.7017 0.068 Uiso 1 1 calc GR .
H50C H 0.6936 0.1672 0.6536 0.068 Uiso 1 1 calc GR .
C51 C 0.73239(17) 0.21394(12) 0.7416(2) 0.0257(8) Uani 1 1 d . .
C52 C 0.76554(18) 0.20200(12) 0.8270(3) 0.0290(9) Uani 1 1 d . .
H52 H 0.7502 0.1815 0.8423 0.035 Uiso 1 1 calc R .
C53 C 0.81976(18) 0.21824(12) 0.8912(2) 0.0267(8) Uani 1 1 d . .
C54 C 0.8526(2) 0.20090(13) 0.9797(3) 0.0354(10) Uani 1 1 d . .
H54A H 0.8923 0.1954 1.0021 0.053 Uiso 1 1 calc GR .
H54B H 0.8346 0.1751 0.9782 0.053 Uiso 1 1 calc GR .
H54C H 0.8523 0.2210 1.0163 0.053 Uiso 1 1 calc GR .
C55 C 0.98160(19) 0.33977(15) 0.9286(3) 0.0383(11) Uani 1 1 d . .
H55 H 0.9722 0.3522 0.8783 0.046 Uiso 1 1 calc R .
C56 C 1.0298(3) 0.2879(2) 1.0363(4) 0.075(2) Uani 1 1 d . .
H56A H 1.0402 0.3085 1.0797 0.112 Uiso 1 1 calc GR .
H56B H 1.0613 0.2680 1.0596 0.112 Uiso 1 1 calc GR .
H56C H 0.9950 0.2733 1.0190 0.112 Uiso 1 1 calc GR .
C57 C 1.0432(2) 0.2901(2) 0.9243(4) 0.0658(18) Uani 1 1 d . .
H57A H 1.0280 0.2620 0.9052 0.099 Uiso 1 1 calc GR .
H57B H 1.0851 0.2889 0.9658 0.099 Uiso 1 1 calc GR .
H57C H 1.0325 0.3068 0.8756 0.099 Uiso 1 1 calc GR .
C58 C 0.88639(18) 0.49453(13) 1.0172(2) 0.0298(9) Uani 1 1 d D .
H58A H 0.8840 0.5247 1.0103 0.045 Uiso 1 1 calc GR .
H58B H 0.9255 0.4868 1.0656 0.045 Uiso 1 1 calc GR .
H58C H 0.8593 0.4853 1.0273 0.045 Uiso 1 1 calc GR .
C62 C 0.83974(14) 0.37483(10) 0.7229(2) 0.0170(7) Uani 1 1 d . .
O24 O 0.83987(13) 0.40347(10) 0.55675(19) 0.0352(7) Uani 1 1 d . U
H24A H 0.8514 0.3970 0.6057 0.053 Uiso 1 1 calc GR .
C59 C 0.8654(2) 0.37680(16) 0.5316(3) 0.0452(12) Uani 1 1 d . U
H59A H 0.8478 0.3816 0.4717 0.068 Uiso 1 1 calc GR .
H59B H 0.8594 0.3479 0.5394 0.068 Uiso 1 1 calc GR .
H59C H 0.9067 0.3825 0.5663 0.068 Uiso 1 1 calc GR .
O27 O 0.69810(13) 0.48343(9) 0.47106(19) 0.0323(6) Uani 1 1 d . U
H27A H 0.6733 0.4925 0.4195 0.049 Uiso 1 1 d G .
H27B H 0.6854 0.4881 0.4999 0.049 Uiso 1 1 d G .

loop_
_atom_site_aniso_label
_atom_site_aniso_U_11
_atom_site_aniso_U_22
_atom_site_aniso_U_33
_atom_site_aniso_U_23
_atom_site_aniso_U_13
_atom_site_aniso_U_12
Er1 0.01746(7) 0.01534(7) 0.01152(7) 0.00032(5) 0.00930(6) 0.00047(6)
Er2 0.01596(7) 0.01693(8) 0.01146(7) -0.00065(5) 0.00779(6) 0.00010(6)
Er3 0.01937(8) 0.01620(7) 0.01183(7) -0.00026(5) 0.00960(6) -0.00197(6)
Er4 0.01726(7) 0.01629(7) 0.01019(7) 0.00003(5) 0.00839(6) -0.00261(6)
O1 0.0162(11) 0.0198(12) 0.0131(11) -0.0003(9) 0.0083(9) 0.0013(9)
O2 0.0191(12) 0.0173(12) 0.0121(11) 0.0007(9) 0.0089(10) -0.0020(9)
O3 0.0258(13) 0.0338(15) 0.0099(11) -0.0001(10) 0.0111(10) -0.0025(12)
O4 0.0198(12) 0.0286(14) 0.0117(11) -0.0011(10) 0.0077(10) 0.0010(10)
O5 0.0204(12) 0.0147(11) 0.0128(11) -0.0020(9) 0.0092(10) -0.0002(9)
O6 0.0379(16) 0.0354(16) 0.0171(13) 0.0072(12) 0.0082(12) 0.0101(13)
O7 0.0232(12) 0.0188(12) 0.0143(11) -0.0012(9) 0.0130(10) -0.0054(10)
O8 0.0193(12) 0.0197(12) 0.0152(11) -0.0005(9) 0.0114(10) -0.0017(10)
O9 0.0143(12) 0.0396(16) 0.0142(12) 0.0021(11) 0.0045(10) 0.0005(11)
O10 0.0208(12) 0.0276(14) 0.0125(11) -0.0015(10) 0.0090(10) -0.0057(10)
O11 0.0201(12) 0.0159(11) 0.0119(11) 0.0008(9) 0.0097(10) -0.0015(9)
O12 0.0299(14) 0.0302(15) 0.0171(13) 0.0086(11) 0.0138(11) 0.0011(12)
O13 0.0238(13) 0.0202(13) 0.0184(12) 0.0012(10) 0.0128(11) 0.0030(10)
O14 0.0251(13) 0.0194(12) 0.0190(12) -0.0008(10) 0.0141(11) 0.0018(10)
O15 0.0287(13) 0.0171(12) 0.0198(12) 0.0008(10) 0.0160(11) -0.0019(10)
O16 0.0309(14) 0.0210(13) 0.0171(12) 0.0036(10) 0.0148(11) 0.0035(11)
O17 0.0156(11) 0.0144(11) 0.0142(11) 0.0014(9) 0.0084(9) 0.0007(9)
O18 0.0240(12) 0.0157(11) 0.0122(11) -0.0008(9) 0.0115(10) -0.0025(9)
O19 0.0198(12) 0.0296(14) 0.0177(12) 0.0013(10) 0.0124(11) 0.0006(10)
O20 0.0280(14) 0.0258(14) 0.0234(14) -0.0021(11) 0.0139(12) 0.0001(11)
O21 0.0268(13) 0.0221(13) 0.0130(11) -0.0037(10) 0.0123(10) -0.0004(10)
O22 0.0240(13) 0.0257(13) 0.0129(11) -0.0011(10) 0.0108(10) -0.0009(10)
O23 0.0201(12) 0.0225(13) 0.0174(12) 0.0012(10) 0.0076(10) 0.0000(10)
N1 0.0251(15) 0.0182(14) 0.0133(13) -0.0011(11) 0.0132(12) -0.0010(12)
N2 0.0233(15) 0.0207(15) 0.0160(14) -0.0010(11) 0.0142(13) -0.0011(12)
N3 0.0242(15) 0.0191(15) 0.0128(13) 0.0004(11) 0.0112(12) -0.0038(12)
N4 0.0190(14) 0.0158(14) 0.0160(14) 0.0001(11) 0.0100(12) 0.0011(11)
N5 0.0162(13) 0.0184(14) 0.0135(13) 0.0012(11) 0.0070(11) 0.0014(11)
N6 0.0246(15) 0.0178(15) 0.0149(14) 0.0028(11) 0.0086(12) 0.0030(12)
N7 0.0224(15) 0.0178(14) 0.0171(14) 0.0001(11) 0.0127(12) -0.0016(12)
N8 0.0194(14) 0.0257(16) 0.0168(14) -0.0011(12) 0.0109(12) -0.0014(12)
N9 0.0189(15) 0.0220(15) 0.0172(15) 0.0010(12) 0.0073(12) 0.0005(12)
N10 0.0220(14) 0.0179(14) 0.0128(13) 0.0020(11) 0.0113(12) 0.0001(11)
N11 0.0237(15) 0.0199(15) 0.0126(13) 0.0024(11) 0.0110(12) -0.0033(12)
N12 0.0261(15) 0.0162(14) 0.0136(13) 0.0035(11) 0.0129(12) 0.0017(12)
N14 0.041(2) 0.051(3) 0.052(3) -0.003(2) 0.029(2) 0.0055(19)
C1 0.0171(16) 0.0195(17) 0.0162(16) -0.0028(13) 0.0091(14) -0.0010(13)
C2 0.0238(18) 0.0218(18) 0.0177(17) -0.0011(14) 0.0129(15) 0.0009(14)
C3 0.0249(18) 0.0240(19) 0.0155(17) 0.0010(14) 0.0083(15) 0.0024(15)
C4 0.0180(17) 0.0231(18) 0.0204(18) -0.0039(14) 0.0078(15) 0.0027(14)
C5 0.0204(17) 0.0224(18) 0.0243(18) -0.0039(14) 0.0143(15) 0.0008(14)
C6 0.0201(17) 0.0184(17) 0.0177(17) -0.0018(13) 0.0109(14) 0.0000(13)
C7 0.0221(18) 0.0213(18) 0.0210(18) 0.0000(14) 0.0143(15) 0.0010(14)
C8 0.023(2) 0.044(3) 0.024(2) -0.0066(18) 0.0082(16) 0.0044(18)
C9 0.0209(17) 0.0171(16) 0.0141(15) -0.0012(12) 0.0131(14) -0.0022(13)
C10 0.0221(17) 0.0179(16) 0.0156(16) -0.0022(13) 0.0130(14) -0.0041(13)
C11 0.031(2) 0.036(2) 0.0223(19) -0.0001(16) 0.0206(17) -0.0009(17)
C12 0.0222(17) 0.0202(17) 0.0125(15) -0.0001(13) 0.0087(14) -0.0022(14)
C13 0.0212(18) 0.028(2) 0.0223(18) 0.0036(15) 0.0116(15) 0.0054(15)
C14 0.0215(18) 0.0242(19) 0.0149(17) 0.0011(14) 0.0049(14) 0.0018(15)
C15 0.032(2) 0.0191(18) 0.0129(16) 0.0013(13) 0.0088(15) 0.0018(15)
C16 0.0272(19) 0.0189(17) 0.0171(17) 0.0000(13) 0.0133(15) 0.0026(14)
C17 0.0212(17) 0.0184(17) 0.0135(16) -0.0001(13) 0.0086(14) 0.0002(14)
C18 0.0220(17) 0.0180(16) 0.0147(16) -0.0017(13) 0.0113(14) -0.0001(13)
C19 0.037(2) 0.029(2) 0.0157(17) 0.0037(15) 0.0114(16) 0.0060(17)
C20 0.0183(16) 0.0142(16) 0.0166(16) -0.0015(12) 0.0104(14) -0.0019(13)
C21 0.0189(16) 0.0176(16) 0.0163(16) 0.0004(13) 0.0096(14) 0.0006(13)
C22 0.0217(18) 0.030(2) 0.0236(19) 0.0007(15) 0.0132(16) 0.0041(15)
C23 0.0291(19) 0.0161(16) 0.0142(16) -0.0018(13) 0.0141(15) -0.0044(14)
C24 0.0265(19) 0.0239(18) 0.0194(18) -0.0016(14) 0.0140(16) -0.0047(15)
C25 0.0290(19) 0.0239(19) 0.0153(17) 0.0009(14) 0.0114(15) -0.0042(15)
C26 0.036(2) 0.0225(18) 0.0169(17) -0.0009(14) 0.0172(16) -0.0043(16)
C27 0.0277(19) 0.0245(18) 0.0189(17) -0.0046(14) 0.0175(15) -0.0081(15)
C28 0.0269(18) 0.0160(16) 0.0166(16) -0.0018(13) 0.0150(15) -0.0019(14)
C29 0.0235(18) 0.0222(18) 0.0190(17) -0.0021(14) 0.0158(15) -0.0051(14)
C30 0.041(2) 0.039(2) 0.0189(19) -0.0001(17) 0.0189(18) -0.0116(19)
C31 0.0200(17) 0.0207(17) 0.0183(17) -0.0024(13) 0.0130(15) -0.0024(14)
C32 0.0193(17) 0.0219(18) 0.0187(17) 0.0010(14) 0.0112(14) -0.0013(14)
C33 0.0221(19) 0.052(3) 0.029(2) 0.0032(19) 0.0160(17) -0.0049(18)
C34 0.0228(17) 0.0185(17) 0.0156(16) -0.0014(13) 0.0115(14) -0.0036(14)
C35 0.0244(18) 0.0227(18) 0.0165(17) 0.0013(14) 0.0125(15) -0.0039(14)
C36 0.0290(19) 0.0201(18) 0.0119(16) 0.0035(13) 0.0094(15) 0.0035(15)
C37 0.0225(18) 0.0198(17) 0.0178(17) -0.0012(14) 0.0101(15) 0.0025(14)
C38 0.0231(18) 0.0204(17) 0.0180(17) -0.0015(14) 0.0125(15) -0.0036(14)
C39 0.0218(17) 0.0174(17) 0.0140(16) -0.0006(13) 0.0093(14) -0.0021(13)
C40 0.0193(17) 0.0217(18) 0.0186(17) 0.0014(14) 0.0120(14) -0.0027(14)
C41 0.0225(18) 0.029(2) 0.0180(18) -0.0009(15) 0.0075(15) 0.0023(15)
C42 0.0216(17) 0.0167(16) 0.0179(16) -0.0002(13) 0.0150(14) -0.0024(13)
C43 0.0231(17) 0.0172(16) 0.0148(16) 0.0010(13) 0.0139(14) -0.0004(13)
C44 0.0240(18) 0.031(2) 0.0210(18) 0.0054(15) 0.0161(16) -0.0031(15)
C45 0.042(2) 0.037(2) 0.027(2) 0.0095(18) 0.0179(19) 0.018(2)
C46 0.0220(18) 0.0207(18) 0.0225(18) 0.0009(14) 0.0129(15) 0.0017(14)
C47 0.0239(18) 0.0256(19) 0.029(2) -0.0008(16) 0.0176(16) 0.0060(15)
C48 0.0249(18) 0.0212(18) 0.0252(19) -0.0040(14) 0.0174(16) -0.0050(15)
C49 0.055(3) 0.043(3) 0.027(2) -0.0066(19) 0.024(2) 0.011(2)
C50 0.056(3) 0.045(3) 0.033(2) -0.006(2) 0.027(2) -0.026(2)
C51 0.034(2) 0.0225(19) 0.027(2) -0.0042(15) 0.0220(17) -0.0052(16)
C52 0.045(2) 0.0233(19) 0.027(2) 0.0048(16) 0.0262(19) -0.0022(17)
C53 0.041(2) 0.0228(19) 0.0219(19) 0.0009(15) 0.0219(18) 0.0043(17)
C54 0.057(3) 0.026(2) 0.025(2) 0.0050(16) 0.026(2) 0.0056(19)
C55 0.032(2) 0.039(2) 0.033(2) -0.0025(19) 0.014(2) -0.0040(19)
C56 0.070(4) 0.079(5) 0.079(5) 0.045(4) 0.048(4) 0.040(4)
C57 0.050(3) 0.076(4) 0.086(5) -0.029(4) 0.049(3) -0.004(3)
C58 0.037(2) 0.034(2) 0.0224(19) -0.0075(16) 0.0200(18) -0.0064(18)
C62 0.0188(16) 0.0162(16) 0.0115(15) -0.0028(12) 0.0069(13) -0.0044(13)
O24 0.0351(16) 0.0458(18) 0.0282(15) 0.0090(13) 0.0212(14) 0.0064(13)
C59 0.046(3) 0.051(3) 0.040(3) 0.003(2) 0.027(2) 0.004(2)
O27 0.0406(17) 0.0325(16) 0.0307(15) 0.0004(13) 0.0253(14) -0.0008(13)

loop_
_atom_type_symbol
_atom_type_description
_atom_type_scat_dispersion_real
_atom_type_scat_dispersion_imag
_atom_type_scat_source
C C 0.0033 0.0016 'International Tables Vol C Tables 4.2.6.8 and 6.1.1.4'
H H 0.0000 0.0000 'International Tables Vol C Tables 4.2.6.8 and 6.1.1.4'
Er Er -0.2586 4.9576 'International Tables Vol C Tables 4.2.6.8 and 6.1.1.4'
N N 0.0061 0.0033 'International Tables Vol C Tables 4.2.6.8 and 6.1.1.4'
O O 0.0106 0.0060 'International Tables Vol C Tables 4.2.6.8 and 6.1.1.4'

loop_
_geom_angle_atom_site_label_1
_geom_angle_atom_site_label_2
_geom_angle_atom_site_label_3
_geom_angle
Er2 Er1 Er4 99.949(6)
O1 Er1 Er2 35.36(6)
O1 Er1 Er4 131.73(6)
O1 Er1 O2 112.63(8)
O1 Er1 O11 145.31(8)
O1 Er1 O14 135.81(8)
O1 Er1 N1 70.04(9)
O1 Er1 N12 109.57(9)
O2 Er1 Er2 95.48(6)
O2 Er1 Er4 34.77(6)
O2 Er1 O11 67.10(8)
O2 Er1 O14 76.77(8)
O2 Er1 N1 63.27(9)
O2 Er1 N12 129.26(8)
O11 Er1 Er2 110.74(6)
O11 Er1 Er4 33.28(6)
O11 Er1 O14 78.83(8)
O11 Er1 N1 128.63(9)
O11 Er1 N12 62.18(8)
O13 Er1 Er2 106.99(6)
O13 Er1 Er4 152.85(6)
O13 Er1 O1 75.08(8)
O13 Er1 O2 141.70(9)
O13 Er1 O11 128.21(8)
O13 Er1 O14 73.57(9)
O13 Er1 O17 127.65(8)
O13 Er1 N1 87.05(9)
O13 Er1 N12 75.78(9)
O14 Er1 Er2 164.58(6)
O14 Er1 Er4 81.39(6)
O14 Er1 N1 77.97(9)
O14 Er1 N12 91.95(9)
O17 Er1 Er2 35.91(6)
O17 Er1 Er4 74.31(6)
O17 Er1 O1 69.81(8)
O17 Er1 O2 88.36(8)
O17 Er1 O11 75.54(8)
O17 Er1 O14 153.82(8)
O17 Er1 N1 114.57(9)
O17 Er1 N12 80.82(9)
N1 Er1 Er2 86.65(7)
N1 Er1 Er4 98.00(7)
N1 Er1 N12 162.05(9)
N12 Er1 Er2 103.18(6)
N12 Er1 Er4 95.08(6)
Er1 Er2 Er3 78.376(6)
O1 Er2 Er1 34.42(5)
O1 Er2 Er3 105.88(6)
O1 Er2 O8 84.92(8)
O1 Er2 O17 66.87(8)
O1 Er2 O22 72.20(8)
O1 Er2 O23 141.84(8)
O1 Er2 N4 142.10(9)
O1 Er2 N9 75.53(9)
O4 Er2 Er1 128.17(7)
O4 Er2 Er3 148.83(7)
O4 Er2 O1 95.15(9)
O4 Er2 O5 131.58(9)
O4 Er2 O8 130.47(9)
O4 Er2 O17 147.63(9)
O4 Er2 O22 76.48(9)
O4 Er2 O23 74.18(9)
O4 Er2 N4 75.60(9)
O4 Er2 N9 69.44(10)
O5 Er2 Er1 99.39(6)
O5 Er2 Er3 34.92(6)
O5 Er2 O1 133.23(8)
O5 Er2 O8 67.29(8)
O5 Er2 O17 70.42(8)
O5 Er2 O22 111.96(8)
O5 Er2 O23 68.03(8)
O5 Er2 N4 64.70(9)
O5 Er2 N9 118.04(9)
O8 Er2 Er1 71.71(6)
O8 Er2 Er3 33.57(6)
O8 Er2 O17 76.66(8)
O8 Er2 O22 146.87(8)
O8 Er2 O23 75.91(8)
O8 Er2 N4 129.17(9)
O8 Er2 N9 62.67(9)
O17 Er2 Er1 33.84(5)
O17 Er2 Er3 63.43(5)
O17 Er2 O22 72.49(8)
O17 Er2 O23 136.46(7)
O17 Er2 N4 101.65(9)
O17 Er2 N9 126.23(9)
O22 Er2 Er1 75.97(6)
O22 Er2 Er3 131.52(6)
O22 Er2 O23 136.17(8)
O22 Er2 N9 129.96(9)
O23 Er2 Er1 147.62(6)
O23 Er2 Er3 75.08(5)
N4 Er2 Er1 131.50(7)
N4 Er2 Er3 99.50(7)
N4 Er2 O22 69.90(9)
N4 Er2 O23 71.73(9)
N4 Er2 N9 130.91(10)
N9 Er2 Er1 97.41(7)
N9 Er2 Er3 93.51(7)
N9 Er2 O23 66.39(9)
Er4 Er3 Er2 99.988(6)
O5 Er3 Er2 33.77(6)
O5 Er3 Er4 110.05(6)
O5 Er3 N6 61.41(9)
O5 Er3 N7 129.47(9)
O7 Er3 Er2 131.58(6)
O7 Er3 Er4 35.47(6)
O7 Er3 O5 144.77(8)
O7 Er3 O8 113.93(8)
O7 Er3 O15 137.74(8)
O7 Er3 O16 75.51(9)
O7 Er3 O18 69.86(8)
O7 Er3 N6 111.14(9)
O7 Er3 N7 70.64(9)
O8 Er3 Er2 34.57(6)
O8 Er3 Er4 97.61(6)
O8 Er3 O5 67.14(8)
O8 Er3 O15 77.00(8)
O8 Er3 N6 128.21(9)
O8 Er3 N7 63.96(9)
O15 Er3 Er2 81.43(6)
O15 Er3 Er4 168.49(6)
O15 Er3 O5 77.49(8)
O15 Er3 N6 86.52(9)
O15 Er3 N7 80.02(9)
O16 Er3 Er2 152.73(6)
O16 Er3 Er4 106.80(6)
O16 Er3 O5 127.15(8)
O16 Er3 O8 141.73(9)
O16 Er3 O15 73.34(9)
O16 Er3 N6 73.61(9)
O16 Er3 N7 87.31(9)
O18 Er3 Er2 75.06(6)
O18 Er3 Er4 35.98(6)
O18 Er3 O5 74.92(8)
O18 Er3 O8 91.17(8)
O18 Er3 O15 152.39(8)
O18 Er3 O16 125.67(9)
O18 Er3 N6 81.38(9)
O18 Er3 N7 117.33(9)
N6 Er3 Er2 95.02(7)
N6 Er3 Er4 104.65(7)
N7 Er3 Er2 98.52(7)
N7 Er3 Er4 88.48(7)
N7 Er3 N6 159.21(10)
Er3 Er4 Er1 78.063(6)
O2 Er4 Er1 33.92(6)
O2 Er4 Er3 69.40(6)
O2 Er4 O7 82.11(8)
O2 Er4 O18 75.82(8)
O2 Er4 O20 145.37(8)
O2 Er4 O21 75.63(8)
O2 Er4 N3 63.15(9)
O2 Er4 N10 128.80(9)
O7 Er4 Er1 104.66(6)
O7 Er4 Er3 33.63(6)
O7 Er4 O18 66.10(8)
O7 Er4 O20 72.23(9)
O7 Er4 O21 141.36(8)
O7 Er4 N3 72.69(9)
O7 Er4 N10 145.59(9)
O10 Er4 Er1 150.11(7)
O10 Er4 Er3 126.84(7)
O10 Er4 O2 131.71(9)
O10 Er4 O7 94.73(8)
O10 Er4 O11 133.68(9)
O10 Er4 O18 145.79(9)
O10 Er4 O20 74.50(9)
O10 Er4 O21 77.94(9)
O10 Er4 N3 69.91(9)
O10 Er4 N10 76.00(9)
O11 Er4 Er1 33.44(6)
O11 Er4 Er3 98.89(6)
O11 Er4 O2 66.42(8)
O11 Er4 O7 131.60(8)
O11 Er4 O18 70.96(8)
O11 Er4 O20 115.00(9)
O11 Er4 O21 65.77(8)
O11 Er4 N3 118.24(9)
O11 Er4 N10 65.36(9)
O18 Er4 Er1 64.06(6)
O18 Er4 Er3 33.95(6)
O18 Er4 O21 134.82(8)
O18 Er4 N3 124.67(9)
O18 Er4 N10 103.41(9)
O20 Er4 Er1 132.88(7)
O20 Er4 Er3 76.42(6)
O20 Er4 O18 72.73(9)
O20 Er4 O21 138.24(8)
O20 Er4 N3 126.76(10)
O20 Er4 N10 73.36(9)
O21 Er4 Er1 72.70(5)
O21 Er4 Er3 145.04(6)
N3 Er4 Er1 94.14(7)
N3 Er4 Er3 94.71(7)
N3 Er4 O21 69.15(9)
N10 Er4 Er1 98.59(7)
N10 Er4 Er3 134.32(7)
N10 Er4 O21 69.92(9)
N10 Er4 N3 130.86(10)
Er1 O1 Er2 110.22(9)
C1 O1 Er1 125.8(2)
C1 O1 Er2 122.8(2)
Er1 O2 Er4 111.30(10)
C9 O2 Er1 119.3(2)
C9 O2 Er4 124.2(2)
N3 O3 H3 109.5
C12 O4 Er2 131.8(2)
Er2 O5 Er3 111.31(10)
C20 O5 Er2 120.8(2)
C20 O5 Er3 127.7(2)
N6 O6 H6 109.5
Er3 O7 Er4 110.91(9)
C23 O7 Er3 124.5(2)
C23 O7 Er4 124.0(2)
Er3 O8 Er2 111.86(10)
C31 O8 Er2 125.1(2)
C31 O8 Er3 118.9(2)
N9 O9 H9 109.5
C34 O10 Er4 131.2(2)
Er4 O11 Er1 113.28(10)
C42 O11 Er1 127.8(2)
C42 O11 Er4 118.9(2)
N12 O12 H12 109.5
C46 O13 Er1 134.3(2)
C48 O14 Er1 131.9(2)
C51 O15 Er3 131.2(2)
C53 O16 Er3 129.9(2)
Er1 O17 Er2 110.25(9)
C62 O17 Er1 120.8(2)
C62 O17 Er2 124.3(2)
Er3 O18 Er4 110.06(9)
C62 O18 Er3 119.3(2)
C62 O18 Er4 124.2(2)
C55 O20 Er4 137.2(3)
Er4 O21 H21 117.6(13)
C58 O21 Er4 129.3(2)
C58 O21 H21 106.5(14)
Er2 O22 H22A 109.9
Er2 O22 H22B 109.7
H22A O22 H22B 108.9
Er2 O23 H23A 110.2
Er2 O23 H23B 110.1
H23A O23 H23B 108.5
N2 N1 Er1 116.5(2)
C7 N1 Er1 129.1(2)
C7 N1 N2 114.2(3)
C9 N2 N1 109.6(3)
O3 N3 Er4 120.9(2)
C10 N3 Er4 123.5(2)
C10 N3 O3 115.5(3)
N5 N4 Er2 118.2(2)
C18 N4 Er2 126.8(2)
C18 N4 N5 114.8(3)
C20 N5 N4 110.0(3)
O6 N6 Er3 120.3(2)
C21 N6 Er3 124.3(2)
C21 N6 O6 115.1(3)
N8 N7 Er3 116.6(2)
C29 N7 Er3 128.8(2)
C29 N7 N8 114.4(3)
C31 N8 N7 109.4(3)
O9 N9 Er2 120.8(2)
C32 N9 Er2 123.3(2)
C32 N9 O9 115.8(3)
N11 N10 Er4 118.6(2)
C40 N10 Er4 128.5(2)
C40 N10 N11 112.8(3)
C42 N11 N10 110.4(3)
O12 N12 Er1 128.6(2)
C43 N12 Er1 119.8(2)
C43 N12 O12 111.5(3)
C55 N14 C56 117.5(5)
C55 N14 C57 123.6(5)
C56 N14 C57 118.2(5)
O1 C1 C2 120.2(3)
O1 C1 C6 122.3(3)
C2 C1 C6 117.5(3)
C1 C2 H2 119.2
C3 C2 C1 121.6(4)
C3 C2 H2 119.2
C2 C3 H3A 119.3
C2 C3 C4 121.5(3)
C4 C3 H3A 119.3
C3 C4 C8 120.6(3)
C5 C4 C3 117.3(3)
C5 C4 C8 122.0(4)
C4 C5 H5 118.8
C4 C5 C6 122.4(4)
C6 C5 H5 118.8
C1 C6 C5 119.6(3)
C1 C6 C7 122.5(3)
C5 C6 C7 117.9(3)
N1 C7 C6 123.9(3)
N1 C7 H7 118.1
C6 C7 H7 118.1
C4 C8 H8A 109.5
C4 C8 H8B 109.5
C4 C8 H8C 109.5
H8A C8 H8B 109.5
H8A C8 H8C 109.5
H8B C8 H8C 109.5
O2 C9 N2 124.5(3)
O2 C9 C10 117.1(3)
N2 C9 C10 118.3(3)
N3 C10 C9 111.7(3)
N3 C10 C11 124.4(3)
C9 C10 C11 123.9(3)
C10 C11 H11A 109.5
C10 C11 H11B 109.5
C10 C11 H11C 109.5
H11A C11 H11B 109.5
H11A C11 H11C 109.5
H11B C11 H11C 109.5
O4 C12 C13 118.5(3)
O4 C12 C17 123.5(3)
C13 C12 C17 118.0(3)
C12 C13 H13 119.1
C14 C13 C12 121.7(4)
C14 C13 H13 119.1
C13 C14 H14 119.5
C13 C14 C15 121.1(3)
C15 C14 H14 119.5
C14 C15 C16 118.3(4)
C14 C15 C19 120.1(3)
C16 C15 C19 121.6(4)
C15 C16 H16 118.7
C15 C16 C17 122.5(4)
C17 C16 H16 118.7
C12 C17 C18 124.1(3)
C16 C17 C12 118.4(3)
C16 C17 C18 117.5(3)
N4 C18 C17 125.6(3)
N4 C18 H18 117.2
C17 C18 H18 117.2
C15 C19 H19A 109.5
C15 C19 H19B 109.5
C15 C19 H19C 109.5
H19A C19 H19B 109.5
H19A C19 H19C 109.5
H19B C19 H19C 109.5
O5 C20 N5 124.9(3)
O5 C20 C21 114.6(3)
N5 C20 C21 120.5(3)
N6 C21 C20 111.5(3)
N6 C21 C22 125.9(3)
C22 C21 C20 122.6(3)
C21 C22 H22C 109.5
C21 C22 H22D 109.5
C21 C22 H22E 109.5
H22C C22 H22D 109.5
H22C C22 H22E 109.5
H22D C22 H22E 109.5
O7 C23 C24 119.9(3)
O7 C23 C28 122.6(3)
C24 C23 C28 117.5(3)
C23 C24 H24 119.4
C25 C24 C23 121.3(4)
C25 C24 H24 119.4
C24 C25 H25 118.9
C24 C25 C26 122.2(3)
C26 C25 H25 118.9
C25 C26 C30 120.8(3)
C27 C26 C25 116.7(3)
C27 C26 C30 122.5(4)
C26 C27 H27 118.7
C26 C27 C28 122.6(3)
C28 C27 H27 118.7
C23 C28 C29 122.0(3)
C27 C28 C23 119.5(3)
C27 C28 C29 118.4(3)
N7 C29 C28 123.6(3)
N7 C29 H29 118.2
C28 C29 H29 118.2
C26 C30 H30A 109.5
C26 C30 H30B 109.5
C26 C30 H30C 109.5
H30A C30 H30B 109.5
H30A C30 H30C 109.5
H30B C30 H30C 109.5
O8 C31 C32 117.0(3)
N8 C31 O8 125.2(3)
N8 C31 C32 117.8(3)
N9 C32 C31 111.6(3)
N9 C32 C33 125.2(3)
C31 C32 C33 123.1(3)
C32 C33 H33A 109.5
C32 C33 H33B 109.5
C32 C33 H33C 109.5
H33A C33 H33B 109.5
H33A C33 H33C 109.5
H33B C33 H33C 109.5
O10 C34 C35 120.0(3)
O10 C34 C39 122.6(3)
C35 C34 C39 117.4(3)
C34 C35 H35 119.1
C36 C35 C34 121.9(3)
C36 C35 H35 119.1
C35 C36 H36 119.3
C35 C36 C37 121.4(3)
C37 C36 H36 119.3
C36 C37 C38 117.3(3)
C36 C37 C41 121.5(3)
C38 C37 C41 121.2(3)
C37 C38 H38 118.5
C37 C38 C39 123.0(3)
C39 C38 H38 118.5
C34 C39 C40 124.4(3)
C38 C39 C34 118.9(3)
C38 C39 C40 116.7(3)
N10 C40 C39 125.3(3)
N10 C40 H40 117.4
C39 C40 H40 117.4
C37 C41 H41A 109.5
C37 C41 H41B 109.5
C37 C41 H41C 109.5
H41A C41 H41B 109.5
H41A C41 H41C 109.5
H41B C41 H41C 109.5
O11 C42 C43 116.3(3)
N11 C42 O11 125.6(3)
N11 C42 C43 118.1(3)
N12 C43 C42 113.3(3)
N12 C43 C44 125.8(3)
C42 C43 C44 120.8(3)
C43 C44 H44A 109.5
C43 C44 H44B 109.5
C43 C44 H44C 109.5
H44A C44 H44B 109.5
H44A C44 H44C 109.5
H44B C44 H44C 109.5
H45A C45 H45B 109.5
H45A C45 H45C 109.5
H45B C45 H45C 109.5
C46 C45 H45A 109.5
C46 C45 H45B 109.5
C46 C45 H45C 109.5
O13 C46 C45 115.9(3)
O13 C46 C47 124.1(3)
C47 C46 C45 119.9(3)
C46 C47 H47 117.9
C46 C47 C48 124.2(3)
C48 C47 H47 117.9
O14 C48 C47 124.5(3)
O14 C48 C49 117.1(3)
C47 C48 C49 118.4(4)
C48 C49 H49A 109.5
C48 C49 H49B 109.5
C48 C49 H49C 109.5
H49A C49 H49B 109.5
H49A C49 H49C 109.5
H49B C49 H49C 109.5
H50A C50 H50B 109.5
H50A C50 H50C 109.5
H50B C50 H50C 109.5
C51 C50 H50A 109.5
C51 C50 H50B 109.5
C51 C50 H50C 109.5
O15 C51 C50 116.7(4)
O15 C51 C52 124.2(4)
C52 C51 C50 119.1(4)
C51 C52 H52 117.8
C53 C52 C51 124.4(4)
C53 C52 H52 117.8
O16 C53 C52 123.8(3)
O16 C53 C54 117.1(4)
C52 C53 C54 119.1(4)
C53 C54 H54A 109.5
C53 C54 H54B 109.5
C53 C54 H54C 109.5
H54A C54 H54B 109.5
H54A C54 H54C 109.5
H54B C54 H54C 109.5
O20 C55 N14 123.1(5)
O20 C55 H55 118.5
N14 C55 H55 118.5
N14 C56 H56A 109.5
N14 C56 H56B 109.5
N14 C56 H56C 109.5
H56A C56 H56B 109.5
H56A C56 H56C 109.5
H56B C56 H56C 109.5
N14 C57 H57A 109.5
N14 C57 H57B 109.5
N14 C57 H57C 109.5
H57A C57 H57B 109.5
H57A C57 H57C 109.5
H57B C57 H57C 109.5
O21 C58 H58A 109.5
O21 C58 H58B 109.5
O21 C58 H58C 109.5
H58A C58 H58B 109.5
H58A C58 H58C 109.5
H58B C58 H58C 109.5
O17 C62 O18 116.4(3)
O19 C62 O17 122.0(3)
O19 C62 O18 121.6(3)
C59 O24 H24A 109.5
O24 C59 H59A 109.5
O24 C59 H59B 109.5
O24 C59 H59C 109.5
H59A C59 H59B 109.5
H59A C59 H59C 109.5
H59B C59 H59C 109.5
H27A O27 H27B 109.5

loop_
_geom_bond_atom_site_label_1
_geom_bond_atom_site_label_2
_geom_bond_distance
Er1 Er2 3.8339(3)
Er1 Er4 3.8905(3)
Er1 O1 2.309(2)
Er1 O2 2.330(2)
Er1 O11 2.334(2)
Er1 O13 2.275(2)
Er1 O14 2.335(2)
Er1 O17 2.276(2)
Er1 N1 2.488(3)
Er1 N12 2.627(3)
Er2 Er3 3.8764(3)
Er2 O1 2.365(2)
Er2 O4 2.202(2)
Er2 O5 2.313(2)
Er2 O8 2.370(2)
Er2 O17 2.397(2)
Er2 O22 2.464(2)
Er2 O23 2.631(2)
Er2 N4 2.454(3)
Er2 N9 2.523(3)
Er3 Er4 3.8458(3)
Er3 O5 2.382(2)
Er3 O7 2.280(2)
Er3 O8 2.310(2)
Er3 O15 2.335(2)
Er3 O16 2.299(2)
Er3 O18 2.287(2)
Er3 N6 2.527(3)
Er3 N7 2.480(3)
Er4 O2 2.382(2)
Er4 O7 2.389(2)
Er4 O10 2.222(2)
Er4 O11 2.324(2)
Er4 O18 2.406(2)
Er4 O20 2.401(3)
Er4 O21 2.550(2)
Er4 N3 2.497(3)
Er4 N10 2.435(3)
O1 C1 1.346(4)
O2 C9 1.300(4)
O3 H3 0.8400
O3 N3 1.374(4)
O4 C12 1.316(4)
O5 C20 1.301(4)
O6 H6 0.8400
O6 N6 1.385(4)
O7 C23 1.342(4)
O8 C31 1.306(4)
O9 H9 0.8400
O9 N9 1.375(4)
O10 C34 1.329(4)
O11 C42 1.315(4)
O12 H12 0.8400
O12 N12 1.400(4)
O13 C46 1.273(4)
O14 C48 1.267(4)
O15 C51 1.272(4)
O16 C53 1.277(5)
O17 C62 1.316(4)
O18 C62 1.319(4)
O19 C62 1.235(4)
O20 C55 1.177(5)
O21 H21 0.879(9)
O21 C58 1.438(4)
O22 H22A 0.8798
O22 H22B 0.8794
O23 H23A 0.8886
O23 H23B 0.8881
N1 N2 1.414(4)
N1 C7 1.284(5)
N2 C9 1.305(4)
N3 C10 1.283(4)
N4 N5 1.425(4)
N4 C18 1.294(4)
N5 C20 1.307(4)
N6 C21 1.289(5)
N7 N8 1.415(4)
N7 C29 1.282(4)
N8 C31 1.305(5)
N9 C32 1.281(5)
N10 N11 1.416(4)
N10 C40 1.292(4)
N11 C42 1.300(4)
N12 C43 1.281(4)
N14 C55 1.340(6)
N14 C56 1.453(7)
N14 C57 1.455(7)
C1 C2 1.402(5)
C1 C6 1.407(5)
C2 H2 0.9500
C2 C3 1.380(5)
C3 H3A 0.9500
C3 C4 1.400(6)
C4 C5 1.376(5)
C4 C8 1.515(5)
C5 H5 0.9500
C5 C6 1.412(5)
C6 C7 1.453(5)
C7 H7 0.9500
C8 H8A 0.9800
C8 H8B 0.9800
C8 H8C 0.9800
C9 C10 1.487(5)
C10 C11 1.495(5)
C11 H11A 0.9800
C11 H11B 0.9800
C11 H11C 0.9800
C12 C13 1.409(5)
C12 C17 1.421(5)
C13 H13 0.9500
C13 C14 1.375(5)
C14 H14 0.9500
C14 C15 1.384(6)
C15 C16 1.385(5)
C15 C19 1.520(5)
C16 H16 0.9500
C16 C17 1.410(5)
C17 C18 1.452(5)
C18 H18 0.9500
C19 H19A 0.9800
C19 H19B 0.9800
C19 H19C 0.9800
C20 C21 1.491(5)
C21 C22 1.490(5)
C22 H22C 0.9800
C22 H22D 0.9800
C22 H22E 0.9800
C23 C24 1.410(5)
C23 C28 1.415(5)
C24 H24 0.9500
C24 C25 1.373(5)
C25 H25 0.9500
C25 C26 1.402(6)
C26 C27 1.388(5)
C26 C30 1.510(5)
C27 H27 0.9500
C27 C28 1.404(5)
C28 C29 1.450(5)
C29 H29 0.9500
C30 H30A 0.9800
C30 H30B 0.9800
C30 H30C 0.9800
C31 C32 1.483(5)
C32 C33 1.491(5)
C33 H33A 0.9800
C33 H33B 0.9800
C33 H33C 0.9800
C34 C35 1.403(5)
C34 C39 1.428(5)
C35 H35 0.9500
C35 C36 1.387(5)
C36 H36 0.9500
C36 C37 1.392(5)
C37 C38 1.392(5)
C37 C41 1.511(5)
C38 H38 0.9500
C38 C39 1.402(5)
C39 C40 1.449(5)
C40 H40 0.9500
C41 H41A 0.9800
C41 H41B 0.9800
C41 H41C 0.9800
C42 C43 1.484(5)
C43 C44 1.493(5)
C44 H44A 0.9800
C44 H44B 0.9800
C44 H44C 0.9800
C45 H45A 0.9800
C45 H45B 0.9800
C45 H45C 0.9800
C45 C46 1.509(5)
C46 C47 1.395(5)
C47 H47 0.9500
C47 C48 1.405(5)
C48 C49 1.502(5)
C49 H49A 0.9800
C49 H49B 0.9800
C49 H49C 0.9800
C50 H50A 0.9800
C50 H50B 0.9800
C50 H50C 0.9800
C50 C51 1.506(6)
C51 C52 1.403(5)
C52 H52 0.9500
C52 C53 1.401(6)
C53 C54 1.508(5)
C54 H54A 0.9800
C54 H54B 0.9800
C54 H54C 0.9800
C55 H55 0.9500
C56 H56A 0.9800
C56 H56B 0.9800
C56 H56C 0.9800
C57 H57A 0.9800
C57 H57B 0.9800
C57 H57C 0.9800
C58 H58A 0.9800
C58 H58B 0.9800
C58 H58C 0.9800
O24 H24A 0.8400
O24 C59 1.423(6)
C59 H59A 0.9800
C59 H59B 0.9800
C59 H59C 0.9800
O27 H27A 0.8701
O27 H27B 0.8701

loop_
_geom_hbond_atom_site_label_D
_geom_hbond_atom_site_label_H
_geom_hbond_atom_site_label_A
_geom_hbond_distance_DH
_geom_hbond_distance_HA
_geom_hbond_distance_DA
_geom_hbond_angle_DHA
_geom_hbond_site_symmetry_A
O3 H3 O10 0.84 1.95 2.622(4) 136.4 .
O6 H6 O16 0.84 2.30 2.905(4) 129.6 .
O9 H9 O4 0.84 1.95 2.622(4) 135.9 .
O12 H12 O27 0.84 1.84 2.684(4) 176.9 .
O21 H21 O14 0.879(9) 1.980(13) 2.820(3) 159(2) .
O22 H22B O24 0.88 1.84 2.711(4) 171.6 .
O23 H23B O15 0.89 2.02 2.878(3) 163.0 .
C11 H11C O12 0.98 2.59 3.527(5) 159.3 6_566
C57 H57A O6 0.98 2.59 3.182(7) 119.3 .
C58 H58C O12 0.98 2.62 3.503(5) 150.1 6_566
O24 H24A O19 0.84 1.87 2.702(4) 172.7 .
O27 H27B O13 0.87 1.98 2.753(4) 147.7 .

loop_
_geom_torsion_atom_site_label_1
_geom_torsion_atom_site_label_2
_geom_torsion_atom_site_label_3
_geom_torsion_atom_site_label_4
_geom_torsion
Er1 O1 C1 C2 130.9(3)
Er1 O1 C1 C6 -51.1(4)
Er1 O2 C9 N2 21.8(4)
Er1 O2 C9 C10 -155.5(2)
Er1 O11 C42 N11 172.1(3)
Er1 O11 C42 C43 -7.7(4)
Er1 O13 C46 C45 -161.9(3)
Er1 O13 C46 C47 18.7(6)
Er1 O14 C48 C47 -20.4(5)
Er1 O14 C48 C49 161.4(3)
Er1 O17 C62 O18 65.9(3)
Er1 O17 C62 O19 -114.1(3)
Er1 N1 N2 C9 -19.0(3)
Er1 N1 C7 C6 9.9(5)
Er1 N12 C43 C42 4.7(4)
Er1 N12 C43 C44 -177.6(3)
Er2 O1 C1 C2 -62.7(4)
Er2 O1 C1 C6 115.3(3)
Er2 O4 C12 C13 -146.3(3)
Er2 O4 C12 C17 36.1(5)
Er2 O5 C20 N5 -10.5(4)
Er2 O5 C20 C21 169.3(2)
Er2 O8 C31 N8 177.1(3)
Er2 O8 C31 C32 0.1(4)
Er2 O17 C62 O18 -87.4(3)
Er2 O17 C62 O19 92.6(4)
Er2 N4 N5 C20 8.2(3)
Er2 N4 C18 C17 -6.8(5)
Er2 N9 C32 C31 -6.3(4)
Er2 N9 C32 C33 177.0(3)
Er3 O5 C20 N5 175.1(2)
Er3 O5 C20 C21 -5.1(4)
Er3 O7 C23 C24 128.1(3)
Er3 O7 C23 C28 -53.5(4)
Er3 O8 C31 N8 21.8(5)
Er3 O8 C31 C32 -155.2(2)
Er3 O15 C51 C50 167.1(3)
Er3 O15 C51 C52 -15.1(6)
Er3 O16 C53 C52 31.8(5)
Er3 O16 C53 C54 -148.7(3)
Er3 O18 C62 O17 64.3(3)
Er3 O18 C62 O19 -115.7(3)
Er3 N6 C21 C20 -7.8(4)
Er3 N6 C21 C22 170.3(3)
Er3 N7 N8 C31 -16.8(3)
Er3 N7 C29 C28 7.6(5)
Er4 O2 C9 N2 174.0(2)
Er4 O2 C9 C10 -3.3(4)
Er4 O7 C23 C24 -61.7(4)
Er4 O7 C23 C28 116.7(3)
Er4 O10 C34 C35 -141.4(3)
Er4 O10 C34 C39 39.4(5)
Er4 O11 C42 N11 -10.5(5)
Er4 O11 C42 C43 169.7(2)
Er4 O18 C62 O17 -84.8(3)
Er4 O18 C62 O19 95.2(4)
Er4 O20 C55 N14 -170.6(3)
Er4 N3 C10 C9 -7.5(4)
Er4 N3 C10 C11 173.9(3)
Er4 N10 N11 C42 6.4(4)
Er4 N10 C40 C39 3.8(5)
O1 C1 C2 C3 179.1(3)
O1 C1 C6 C5 -176.3(3)
O1 C1 C6 C7 0.2(5)
O2 C9 C10 N3 6.8(4)
O2 C9 C10 C11 -174.5(3)
O3 N3 C10 C9 176.5(3)
O3 N3 C10 C11 -2.2(5)
O4 C12 C13 C14 -177.6(3)
O4 C12 C17 C16 177.6(3)
O4 C12 C17 C18 1.2(6)
O5 C20 C21 N6 7.8(4)
O5 C20 C21 C22 -170.3(3)
O6 N6 C21 C20 178.8(3)
O6 N6 C21 C22 -3.1(5)
O7 C23 C24 C25 176.7(3)
O7 C23 C28 C27 -174.6(3)
O7 C23 C28 C29 1.8(5)
O8 C31 C32 N9 4.0(5)
O8 C31 C32 C33 -179.2(4)
O9 N9 C32 C31 175.6(3)
O9 N9 C32 C33 -1.1(5)
O10 C34 C35 C36 -177.2(3)
O10 C34 C39 C38 175.4(3)
O10 C34 C39 C40 -3.1(6)
O11 C42 C43 N12 1.1(5)
O11 C42 C43 C44 -176.8(3)
O12 N12 C43 C42 -178.3(3)
O12 N12 C43 C44 -0.5(5)
O13 C46 C47 C48 4.5(6)
O15 C51 C52 C53 -11.5(7)
N1 N2 C9 O2 -0.5(5)
N1 N2 C9 C10 176.7(3)
N2 N1 C7 C6 -175.9(3)
N2 C9 C10 N3 -170.7(3)
N2 C9 C10 C11 8.0(5)
N4 N5 C20 O5 1.0(5)
N4 N5 C20 C21 -178.9(3)
N5 N4 C18 C17 178.2(3)
N5 C20 C21 N6 -172.3(3)
N5 C20 C21 C22 9.5(5)
N7 N8 C31 O8 -2.0(5)
N7 N8 C31 C32 174.9(3)
N8 N7 C29 C28 -176.6(3)
N8 C31 C32 N9 -173.2(3)
N8 C31 C32 C33 3.6(5)
N10 N11 C42 O11 2.4(5)
N10 N11 C42 C43 -177.8(3)
N11 N10 C40 C39 -178.1(3)
N11 C42 C43 N12 -178.8(3)
N11 C42 C43 C44 3.4(5)
C1 C2 C3 C4 -2.1(6)
C1 C6 C7 N1 19.3(6)
C2 C1 C6 C5 1.7(5)
C2 C1 C6 C7 178.2(3)
C2 C3 C4 C5 0.4(6)
C2 C3 C4 C8 -177.4(4)
C3 C4 C5 C6 2.5(6)
C4 C5 C6 C1 -3.6(5)
C4 C5 C6 C7 179.8(3)
C5 C6 C7 N1 -164.2(3)
C6 C1 C2 C3 1.0(5)
C7 N1 N2 C9 166.0(3)
C8 C4 C5 C6 -179.8(4)
C12 C13 C14 C15 -0.1(6)
C12 C17 C18 N4 -13.7(6)
C13 C12 C17 C16 -0.1(5)
C13 C12 C17 C18 -176.5(3)
C13 C14 C15 C16 0.0(6)
C13 C14 C15 C19 177.8(4)
C14 C15 C16 C17 0.1(6)
C15 C16 C17 C12 -0.1(5)
C15 C16 C17 C18 176.6(3)
C16 C17 C18 N4 169.8(3)
C17 C12 C13 C14 0.2(6)
C18 N4 N5 C20 -176.3(3)
C19 C15 C16 C17 -177.6(3)
C23 C24 C25 C26 -0.2(6)
C23 C28 C29 N7 20.2(6)
C24 C23 C28 C27 3.8(5)
C24 C23 C28 C29 -179.8(3)
C24 C25 C26 C27 0.1(6)
C24 C25 C26 C30 -178.7(4)
C25 C26 C27 C28 2.2(6)
C26 C27 C28 C23 -4.2(6)
C26 C27 C28 C29 179.3(3)
C27 C28 C29 N7 -163.4(3)
C28 C23 C24 C25 -1.8(5)
C29 N7 N8 C31 166.9(3)
C30 C26 C27 C28 -179.1(4)
C34 C35 C36 C37 0.6(6)
C34 C39 C40 N10 -17.4(6)
C35 C34 C39 C38 -3.8(5)
C35 C34 C39 C40 177.7(3)
C35 C36 C37 C38 -1.3(5)
C35 C36 C37 C41 176.1(3)
C36 C37 C38 C39 -0.7(5)
C37 C38 C39 C34 3.3(5)
C37 C38 C39 C40 -178.1(3)
C38 C39 C40 N10 164.0(4)
C39 C34 C35 C36 2.0(5)
C40 N10 N11 C42 -171.9(3)
C41 C37 C38 C39 -178.1(3)
C45 C46 C47 C48 -174.9(4)
C46 C47 C48 O14 -3.0(6)
C46 C47 C48 C49 175.2(4)
C50 C51 C52 C53 166.3(4)
C51 C52 C53 O16 3.2(7)
C51 C52 C53 C54 -176.3(4)
C56 N14 C55 O20 4.7(7)
C57 N14 C55 O20 174.5(5)
